data_4105813
loop_
_publ_author_name
'Sanhita Pramanik'
'Chong Zheng'
'Xiao Zhang'
'Thomas J. Emge'
'Jing Li'

_publ_section_title
;
 New Microporous Metal-Organic Framework Demonstrating Unique Selectivity
 for Detection of High Explosives and Aromatic Compounds
;
_journal_name_full 'Journal of the American Chemical Society'
_journal_page_first 4153
_journal_page_last 4155
_journal_paper_doi 10.1021/ja106851d
_journal_volume 133
_journal_year 2011
_chemical_formula_sum 'C42 H33 N3 O11 Zn2'
_chemical_formula_weight 886.45
_chemical_name_systematic
; 
 ? 
;
_space_group_IT_number 54
_symmetry_cell_setting orthorhombic
_symmetry_space_group_name_Hall '-P 2a 2ac'
_symmetry_space_group_name_H-M 'P c c a'
_atom_sites_solution_hydrogens geom
_atom_sites_solution_primary direct
_atom_sites_solution_secondary difmap
_audit_creation_method SHELXL-97
_cell_angle_alpha 90.00
_cell_angle_beta 90.00
_cell_angle_gamma 90.00
_cell_formula_units_Z 4
_cell_length_a 16.838(3)
_cell_length_b 11.026(2)
_cell_length_c 22.410(5)
_cell_measurement_temperature 293(2)
_cell_volume 4160.5(14)
_computing_structure_refinement 'SHELXL-97 (Sheldrick, 1997)'
_computing_structure_solution 'SHELXS-97 (Sheldrick, 1990)'
_diffrn_ambient_temperature 293(2)
_diffrn_measured_fraction_theta_full 0.992
_diffrn_measured_fraction_theta_max 0.992
_diffrn_measurement_device_type 'CCD area detector'
_diffrn_measurement_method 'phi and omega scans'
_diffrn_radiation_monochromator graphite
_diffrn_radiation_source 'fine-focus sealed tube'
_diffrn_radiation_type MoK\a
_diffrn_radiation_wavelength 0.71073
_diffrn_reflns_av_R_equivalents 0.0000
_diffrn_reflns_av_sigmaI/netI 0.0472
_diffrn_reflns_limit_h_max 20
_diffrn_reflns_limit_h_min 0
_diffrn_reflns_limit_k_max 13
_diffrn_reflns_limit_k_min 0
_diffrn_reflns_limit_l_max 0
_diffrn_reflns_limit_l_min -27
_diffrn_reflns_number 4078
_diffrn_reflns_theta_full 26.01
_diffrn_reflns_theta_max 26.01
_diffrn_reflns_theta_min 2.18
_exptl_absorpt_coefficient_mu 1.215
_exptl_absorpt_correction_T_max 0.854
_exptl_absorpt_correction_T_min 0.769
_exptl_absorpt_correction_type multi-scan
_exptl_absorpt_process_details 'Bruker SAINT (SADABS)'
_exptl_crystal_density_diffrn 1.415
_exptl_crystal_F_000 1816
_exptl_crystal_size_max 0.25
_exptl_crystal_size_mid 0.18
_exptl_crystal_size_min 0.13
_refine_diff_density_max 0.826
_refine_diff_density_min -0.509
_refine_diff_density_rms 0.127
_refine_ls_extinction_method none
_refine_ls_goodness_of_fit_ref 1.065
_refine_ls_hydrogen_treatment constr
_refine_ls_matrix_type full
_refine_ls_number_parameters 255
_refine_ls_number_reflns 4078
_refine_ls_number_restraints 0
_refine_ls_restrained_S_all 1.065
_refine_ls_R_factor_all 0.1134
_refine_ls_R_factor_gt 0.0626
_refine_ls_shift/su_max 0.040
_refine_ls_shift/su_mean 0.002
_refine_ls_structure_factor_coef Fsqd
_refine_ls_weighting_details 'calc w=1/[\s^2^(Fo^2^)+(0.1262P)^2^+8.0863P] where P=(Fo^2^+2Fc^2^)/3'
_refine_ls_weighting_scheme calc
_refine_ls_wR_factor_gt 0.1835
_refine_ls_wR_factor_ref 0.2265
_reflns_number_gt 2650
_reflns_number_total 4078
_reflns_threshold_expression >2sigma(I)
_cod_data_source_file ja106851d_si_001.cif
_cod_data_source_block final
_cod_database_code 4105813

loop_
_symmetry_equiv_pos_as_xyz
'x, y, z'
'-x+1/2, -y, z'
'-x, y, -z+1/2'
'x+1/2, -y, -z+1/2'
'-x, -y, -z'
'x-1/2, y, -z'
'x, -y, z-1/2'
'-x-1/2, y, z-1/2'

loop_
_atom_site_label
_atom_site_type_symbol
_atom_site_fract_x
_atom_site_fract_y
_atom_site_fract_z
_atom_site_U_iso_or_equiv
_atom_site_adp_type
_atom_site_occupancy
_atom_site_symmetry_multiplicity
_atom_site_calc_flag
_atom_site_refinement_flags
Zn Zn 0.05854(4) 0.90576(6) 0.00889(3) 0.0394(3) Uani 1 1 d .
O1 O -0.0349(3) 0.8318(5) 0.0535(3) 0.0659(15) Uani 1 1 d .
O2 O -0.1257(3) 0.9752(4) 0.0381(2) 0.0609(13) Uani 1 1 d .
O3 O -0.5051(3) 0.8513(5) 0.4317(2) 0.0623(14) Uani 1 1 d .
O4 O -0.4149(3) 0.9955(4) 0.4183(2) 0.0622(14) Uani 1 1 d .
O5 O -0.3169(3) 0.6351(4) 0.2123(3) 0.0725(16) Uani 1 1 d .
O6 O 0.0000 0.6040(7) 0.2500 0.100(3) Uani 1 2 d S
N1 N 0.1301(3) 0.7601(4) 0.0205(3) 0.0458(13) Uani 1 1 d .
N2 N 0.0000 0.7984(12) 0.2500 0.187(11) Uani 1 2 d S
C1 C -0.1034(4) 0.8748(6) 0.0604(3) 0.0436(15) Uani 1 1 d .
C2 C -0.1612(4) 0.8070(5) 0.0961(3) 0.0459(15) Uani 1 1 d .
C3 C -0.1368(4) 0.7117(6) 0.1328(3) 0.0517(16) Uani 1 1 d .
H3A H -0.0841 0.6868 0.1315 0.062 Uiso 1 1 calc R
C4 C -0.1885(5) 0.6537(6) 0.1707(3) 0.0597(19) Uani 1 1 d .
H4A H -0.1711 0.5892 0.1941 0.072 Uiso 1 1 calc R
C5 C -0.2661(4) 0.6918(6) 0.1737(3) 0.0532(17) Uani 1 1 d .
C6 C -0.2933(4) 0.7818(7) 0.1359(3) 0.0603(19) Uani 1 1 d .
H6A H -0.3466 0.8037 0.1361 0.072 Uiso 1 1 calc R
C7 C -0.2410(4) 0.8383(6) 0.0983(3) 0.0537(17) Uani 1 1 d .
H7A H -0.2595 0.8996 0.0734 0.064 Uiso 1 1 calc R
C8 C -0.3458(4) 0.7023(6) 0.2593(4) 0.0592(19) Uani 1 1 d .
C9 C -0.4084(4) 0.6526(6) 0.2906(3) 0.0584(18) Uani 1 1 d .
H9A H -0.4282 0.5768 0.2800 0.070 Uiso 1 1 calc R
C10 C -0.4412(4) 0.7151(6) 0.3370(3) 0.0530(17) Uani 1 1 d .
H10A H -0.4846 0.6828 0.3572 0.064 Uiso 1 1 calc R
C11 C -0.4106(4) 0.8262(6) 0.3546(3) 0.0456(15) Uani 1 1 d .
C12 C -0.3457(4) 0.8715(6) 0.3250(3) 0.0514(16) Uani 1 1 d .
H12A H -0.3234 0.9442 0.3376 0.062 Uiso 1 1 calc R
C13 C -0.3130(4) 0.8117(7) 0.2772(3) 0.0598(19) Uani 1 1 d .
H13A H -0.2696 0.8442 0.2572 0.072 Uiso 1 1 calc R
C14 C -0.4457(4) 0.8961(6) 0.4057(3) 0.0485(16) Uani 1 1 d .
C15 C 0.1045(5) 0.6538(7) 0.0024(4) 0.070(2) Uani 1 1 d .
H15A H 0.0534 0.6493 -0.0132 0.084 Uiso 1 1 calc R
C16 C 0.1488(5) 0.5476(6) 0.0050(4) 0.076(3) Uani 1 1 d .
H16A H 0.1285 0.4742 -0.0086 0.091 Uiso 1 1 calc R
C17 C 0.2252(4) 0.5562(6) 0.0289(3) 0.0541(18) Uani 1 1 d .
C18 C 0.2513(4) 0.6644(6) 0.0465(3) 0.0580(19) Uani 1 1 d .
H18A H 0.3028 0.6727 0.0609 0.070 Uiso 1 1 calc R
C19 C 0.2021(4) 0.7645(6) 0.0434(3) 0.0584(19) Uani 1 1 d .
H19A H 0.2206 0.8381 0.0582 0.070 Uiso 1 1 calc R
C20 C -0.0181(10) 0.7078(16) 0.2680(7) 0.066(4) Uiso 0.50 1 d P
C22 C -0.0822(7) 0.7539(12) 0.3115(6) 0.119(4) Uiso 1 1 d .
C23 C 0.0000 0.925(2) 0.2500 0.160(8) Uiso 1 2 d S

loop_
_atom_site_aniso_label
_atom_site_aniso_U_11
_atom_site_aniso_U_22
_atom_site_aniso_U_33
_atom_site_aniso_U_23
_atom_site_aniso_U_13
_atom_site_aniso_U_12
Zn 0.0433(4) 0.0324(4) 0.0425(4) 0.0026(3) 0.0008(3) 0.0195(3)
O1 0.047(3) 0.064(3) 0.087(4) 0.022(3) 0.022(3) 0.019(2)
O2 0.055(3) 0.049(3) 0.078(3) 0.016(3) 0.016(3) 0.018(2)
O3 0.068(3) 0.063(3) 0.056(3) -0.009(2) 0.014(2) -0.020(3)
O4 0.084(4) 0.046(3) 0.056(3) -0.011(2) 0.023(3) -0.016(3)
O5 0.092(4) 0.041(3) 0.084(4) -0.011(3) 0.040(3) -0.013(3)
O6 0.099(7) 0.046(5) 0.154(10) 0.000 0.003(6) 0.000
N1 0.042(3) 0.030(3) 0.065(4) 0.002(2) 0.002(3) 0.019(2)
N2 0.30(2) 0.050(7) 0.206(18) 0.000 -0.191(19) 0.000
C1 0.050(4) 0.047(4) 0.033(3) 0.008(3) 0.007(3) 0.009(3)
C2 0.049(4) 0.038(3) 0.051(4) 0.001(3) 0.009(3) 0.011(3)
C3 0.050(4) 0.049(4) 0.056(4) 0.006(3) 0.003(3) 0.001(3)
C4 0.077(5) 0.040(4) 0.061(4) 0.011(3) 0.003(4) 0.012(3)
C5 0.061(5) 0.041(4) 0.057(4) -0.004(3) 0.008(3) -0.004(3)
C6 0.047(4) 0.062(5) 0.072(5) -0.004(4) 0.016(4) 0.007(3)
C7 0.049(4) 0.042(3) 0.070(4) 0.000(3) -0.004(3) 0.006(3)
C8 0.065(5) 0.039(3) 0.073(5) -0.001(3) 0.019(4) -0.002(3)
C9 0.066(5) 0.043(4) 0.066(5) -0.004(3) 0.011(4) -0.020(3)
C10 0.057(4) 0.043(4) 0.059(4) 0.001(3) 0.002(3) -0.017(3)
C11 0.048(4) 0.042(3) 0.048(4) 0.002(3) 0.007(3) -0.008(3)
C12 0.050(4) 0.040(3) 0.064(4) -0.003(3) 0.000(3) -0.006(3)
C13 0.058(4) 0.055(4) 0.067(5) 0.004(4) 0.016(4) -0.009(3)
C14 0.055(4) 0.054(4) 0.037(3) 0.008(3) -0.002(3) -0.003(3)
C15 0.049(4) 0.046(4) 0.114(7) -0.003(4) -0.013(4) 0.023(3)
C16 0.062(5) 0.026(3) 0.139(8) -0.009(4) -0.011(5) 0.022(3)
C17 0.049(4) 0.040(4) 0.073(5) 0.006(3) 0.003(3) 0.025(3)
C18 0.055(4) 0.048(4) 0.071(5) -0.007(4) -0.022(4) 0.032(3)
C19 0.071(5) 0.042(4) 0.062(5) -0.007(3) -0.009(4) 0.025(3)

loop_
_atom_type_symbol
_atom_type_description
_atom_type_scat_dispersion_real
_atom_type_scat_dispersion_imag
_atom_type_scat_source
C C 0.0033 0.0016 'International Tables Vol C Tables 4.2.6.8 and 6.1.1.4'
H H 0.0000 0.0000 'International Tables Vol C Tables 4.2.6.8 and 6.1.1.4'
N N 0.0061 0.0033 'International Tables Vol C Tables 4.2.6.8 and 6.1.1.4'
O O 0.0106 0.0060 'International Tables Vol C Tables 4.2.6.8 and 6.1.1.4'
Zn Zn 0.2839 1.4301 'International Tables Vol C Tables 4.2.6.8 and 6.1.1.4'

loop_
_geom_angle_atom_site_label_1
_geom_angle_atom_site_label_2
_geom_angle_atom_site_label_3
_geom_angle
_geom_angle_site_symmetry_1
_geom_angle_site_symmetry_3
O4 Zn N1 101.1(2) 4_575 .
O4 Zn O2 86.9(2) 4_575 5_575
N1 Zn O2 104.4(2) . 5_575
O4 Zn O1 89.4(2) 4_575 .
N1 Zn O1 94.6(2) . .
O2 Zn O1 161.07(18) 5_575 .
O4 Zn O3 160.90(19) 4_575 8
N1 Zn O3 97.9(2) . 8
O2 Zn O3 89.8(2) 5_575 8
O1 Zn O3 87.5(2) . 8
O4 Zn Zn 82.77(14) 4_575 5_575
N1 Zn Zn 173.42(16) . 5_575
O2 Zn Zn 81.01(13) 5_575 5_575
O1 Zn Zn 80.11(14) . 5_575
O3 Zn Zn 78.13(14) 8 5_575
C1 O1 Zn 128.3(4) . .
C1 O2 Zn 127.0(4) . 5_575
C14 O3 Zn 128.9(5) . 8_556
C14 O4 Zn 124.6(4) . 4_475
C5 O5 C8 117.3(5) . .
C20 O6 C20 47.7(14) 3 .
C15 N1 C19 117.1(6) . .
C15 N1 Zn 118.2(4) . .
C19 N1 Zn 124.6(5) . .
C20 N2 C20 53.7(16) . 3
C20 N2 C23 153.1(8) . .
C20 N2 C23 153.1(8) 3 .
O1 C1 O2 123.4(6) . .
O1 C1 C2 119.0(6) . .
O2 C1 C2 117.5(6) . .
C7 C2 C3 116.8(6) . .
C7 C2 C1 122.4(6) . .
C3 C2 C1 120.6(6) . .
C4 C3 C2 121.9(6) . .
C4 C3 H3A 119.1 . .
C2 C3 H3A 119.1 . .
C5 C4 C3 119.3(7) . .
C5 C4 H4A 120.3 . .
C3 C4 H4A 120.3 . .
O5 C5 C4 119.0(7) . .
O5 C5 C6 120.6(6) . .
C4 C5 C6 120.3(7) . .
C7 C6 C5 119.4(7) . .
C7 C6 H6A 120.3 . .
C5 C6 H6A 120.3 . .
C6 C7 C2 122.0(7) . .
C6 C7 H7A 119.0 . .
C2 C7 H7A 119.0 . .
O5 C8 C9 116.4(6) . .
O5 C8 C13 123.4(6) . .
C9 C8 C13 120.2(7) . .
C10 C9 C8 119.7(6) . .
C10 C9 H9A 120.1 . .
C8 C9 H9A 120.1 . .
C9 C10 C11 120.8(6) . .
C9 C10 H10A 119.6 . .
C11 C10 H10A 119.6 . .
C12 C11 C10 118.8(6) . .
C12 C11 C14 119.7(6) . .
C10 C11 C14 121.5(6) . .
C11 C12 C13 121.5(6) . .
C11 C12 H12A 119.3 . .
C13 C12 H12A 119.3 . .
C12 C13 C8 119.0(6) . .
C12 C13 H13A 120.5 . .
C8 C13 H13A 120.5 . .
O4 C14 O3 124.8(7) . .
O4 C14 C11 117.4(6) . .
O3 C14 C11 117.7(6) . .
N1 C15 C16 124.2(7) . .
N1 C15 H15A 117.9 . .
C16 C15 H15A 117.9 . .
C15 C16 C17 117.0(7) . .
C15 C16 H16A 121.5 . .
C17 C16 H16A 121.5 . .
C18 C17 C16 118.6(6) . .
C18 C17 C17 124.0(8) . 2_565
C16 C17 C17 117.3(8) . 2_565
C17 C18 C19 120.2(7) . .
C17 C18 H18A 119.9 . .
C19 C18 H18A 119.9 . .
N1 C19 C18 122.8(7) . .
N1 C19 H19A 118.6 . .
C18 C19 H19A 118.6 . .
C20 C20 N2 63.1(8) 3 .
C20 C20 O6 66.1(7) 3 .
N2 C20 O6 129.3(14) . .
C20 C20 C22 158.0(15) 3 .
N2 C20 C22 97.1(13) . .
O6 C20 C22 132.6(14) . .

loop_
_geom_bond_atom_site_label_1
_geom_bond_atom_site_label_2
_geom_bond_distance
_geom_bond_site_symmetry_2
Zn O4 2.012(5) 4_575
Zn N1 2.025(5) .
Zn O2 2.028(5) 5_575
Zn O1 2.035(5) .
Zn O3 2.040(5) 8
Zn Zn 2.8919(13) 5_575
O1 C1 1.256(8) .
O2 C1 1.272(7) .
O2 Zn 2.028(5) 5_575
O3 C14 1.259(8) .
O3 Zn 2.040(5) 8_556
O4 C14 1.245(8) .
O4 Zn 2.012(5) 4_475
O5 C5 1.368(8) .
O5 C8 1.376(8) .
O6 C20 1.251(17) 3
O6 C20 1.251(17) .
N1 C15 1.313(9) .
N1 C19 1.318(9) .
N2 C20 1.120(17) .
N2 C20 1.120(17) 3
N2 C23 1.39(3) .
C1 C2 1.465(9) .
C2 C7 1.388(9) .
C2 C3 1.396(9) .
C3 C4 1.374(10) .
C3 H3A 0.9300 .
C4 C5 1.375(10) .
C4 H4A 0.9300 .
C5 C6 1.382(10) .
C6 C7 1.370(10) .
C6 H6A 0.9300 .
C7 H7A 0.9300 .
C8 C9 1.380(9) .
C8 C13 1.386(10) .
C9 C10 1.366(10) .
C9 H9A 0.9300 .
C10 C11 1.386(9) .
C10 H10A 0.9300 .
C11 C12 1.371(9) .
C11 C14 1.502(9) .
C12 C13 1.373(10) .
C12 H12A 0.9300 .
C13 H13A 0.9300 .
C15 C16 1.389(9) .
C15 H15A 0.9300 .
C16 C17 1.397(11) .
C16 H16A 0.9300 .
C17 C18 1.331(10) .
C17 C17 1.494(11) 2_565
C18 C19 1.381(8) .
C18 H18A 0.9300 .
C19 H19A 0.9300 .
C20 C20 1.01(3) 3
C20 C22 1.541(19) .
